data_7046795
loop_
_publ_author_name
'Rouschmeyer, Paul'
'Guillou, Nathalie'
'Serre, Christian'
'Clavier, Gilles'
'Allain, Cl\'emence'
'Devic, Thomas'

_publ_section_title
;
 Coordination polymers built up from an s-tetrazine derived ligand and
 rare-earth ions: from a sequential dimensional expansion to
 organic-inorganic energy transfer.
;
_journal_issue 31
_journal_name_full 'Dalton transactions (Cambridge, England : 2003)'
_journal_page_first 10715
_journal_page_last 10720
_journal_paper_doi 10.1039/c8dt01268g
_journal_volume 47
_journal_year 2018
_chemical_formula_moiety TbCl(C6H4N4O6)(C3H7NO)2
_chemical_formula_sum 'C12 H18 Cl N6 O8 Tb'
_chemical_formula_weight 568.69
_chemical_name_common TbCl(Tz(OCH2CO2)2)(C3H7NO)2
_space_group_crystal_system triclinic
_space_group_IT_number 2
_space_group_name_Hall '-P 1'
_space_group_name_H-M_alt 'P -1'
_symmetry_space_group_name_Hall '-P 1'
_symmetry_space_group_name_H-M 'P -1'
_atom_sites_solution_hydrogens geom
_audit_creation_method SHELXL-2016/6
_audit_update_record
;
2018-05-31 deposited with the CCDC.
2018-06-06 downloaded from the CCDC.
;
_cell_angle_alpha 64.44(2)
_cell_angle_beta 84.15(3)
_cell_angle_gamma 89.13(4)
_cell_formula_units_Z 2
_cell_length_a 8.443(5)
_cell_length_b 10.802(6)
_cell_length_c 11.764(8)
_cell_measurement_reflns_used 6046
_cell_measurement_temperature 149(2)
_cell_measurement_theta_max 25.118
_cell_measurement_theta_min 2.091
_cell_volume 962.4(10)
_computing_cell_refinement SAINT
_computing_data_collection SAINT
_computing_data_reduction SAINT
_computing_structure_refinement 'SHELXL-2016/6 (Sheldrick, 2016)'
_computing_structure_solution SHELXS
_diffrn_ambient_temperature 149(2)
_diffrn_measured_fraction_theta_full 0.966
_diffrn_measured_fraction_theta_max 0.966
_diffrn_measurement_device_type 'CCD area detector'
_diffrn_measurement_method 'phi and omega scans'
_diffrn_radiation_type MoK\a
_diffrn_radiation_wavelength 0.71073
_diffrn_reflns_av_R_equivalents 0.3562
_diffrn_reflns_av_unetI/netI 0.3552
_diffrn_reflns_Laue_measured_fraction_full 0.966
_diffrn_reflns_Laue_measured_fraction_max 0.966
_diffrn_reflns_limit_h_max 10
_diffrn_reflns_limit_h_min -10
_diffrn_reflns_limit_k_max 12
_diffrn_reflns_limit_k_min -12
_diffrn_reflns_limit_l_max 13
_diffrn_reflns_limit_l_min -14
_diffrn_reflns_number 17158
_diffrn_reflns_point_group_measured_fraction_full 0.966
_diffrn_reflns_point_group_measured_fraction_max 0.966
_diffrn_reflns_theta_full 25.118
_diffrn_reflns_theta_max 25.118
_diffrn_reflns_theta_min 2.091
_diffrn_source 'fine-focus sealed tube'
_exptl_absorpt_coefficient_mu 3.867
_exptl_absorpt_correction_T_max 0.7452
_exptl_absorpt_correction_T_min 0.3806
_exptl_absorpt_correction_type multi-scan
_exptl_absorpt_process_details SADABDS
_exptl_crystal_colour red
_exptl_crystal_density_diffrn 1.963
_exptl_crystal_description needle
_exptl_crystal_F_000 556
_exptl_crystal_preparation Luminescent
_exptl_crystal_size_max 0.200
_exptl_crystal_size_mid 0.050
_exptl_crystal_size_min 0.005
_refine_diff_density_max 2.967
_refine_diff_density_min -3.058
_refine_diff_density_rms 0.322
_refine_ls_extinction_method none
_refine_ls_goodness_of_fit_ref 0.949
_refine_ls_hydrogen_treatment constr
_refine_ls_matrix_type full
_refine_ls_number_parameters 207
_refine_ls_number_reflns 3317
_refine_ls_number_restraints 10
_refine_ls_restrained_S_all 0.948
_refine_ls_R_factor_all 0.2253
_refine_ls_R_factor_gt 0.1032
_refine_ls_shift/su_max 0.000
_refine_ls_shift/su_mean 0.000
_refine_ls_structure_factor_coef Fsqd
_refine_ls_weighting_details 'w=1/[\s^2^(Fo^2^)+(0.0917P)^2^] where P=(Fo^2^+2Fc^2^)/3'
_refine_ls_weighting_scheme calc
_refine_ls_wR_factor_gt 0.2093
_refine_ls_wR_factor_ref 0.2674
_reflns_Friedel_coverage 0.000
_reflns_number_gt 1486
_reflns_number_total 3317
_reflns_threshold_expression 'I > 2\s(I)'
_cod_data_source_file c8dt01268g2.cif
_cod_data_source_block MIL-165(Tb)
_cod_depositor_comments 'Adding full bibliography for 7046794--7046797.cif.'
_cod_original_cell_volume 962.2(10)
_cod_database_code 7046795
_shelx_shelxl_version_number 2016/6
_shelx_space_group_comment
;
The symmetry employed for this shelxl refinement is uniquely defined
by the following loop, which should always be used as a source of
symmetry information in preference to the above space-group names.
They are only intended as comments.
;
_shelx_estimated_absorpt_t_min 0.512
_shelx_estimated_absorpt_t_max 0.981

loop_
_space_group_symop_operation_xyz
'x, y, z'
'-x, -y, -z'

loop_
_atom_site_label
_atom_site_type_symbol
_atom_site_fract_x
_atom_site_fract_y
_atom_site_fract_z
_atom_site_U_iso_or_equiv
_atom_site_adp_type
_atom_site_occupancy
_atom_site_site_symmetry_order
_atom_site_calc_flag
_atom_site_refinement_flags_posn
_atom_site_refinement_flags_adp
Tb1 Tb 0.42262(15) 0.45488(13) 0.17903(11) 0.0339(5) Uani 1 1 d . .
Cl2 Cl 0.4023(8) 0.6571(6) 0.2528(5) 0.0429(16) Uani 1 1 d . .
O1 O 0.3297(17) 0.2353(16) 0.1939(12) 0.034(4) Uani 1 1 d . U
O2 O 0.4593(17) 0.3622(15) 0.0084(13) 0.031(4) Uiso 1 1 d . U
C1 C 0.379(3) 0.258(3) 0.082(2) 0.039(6) Uiso 1 1 d . .
C2 C 0.348(3) 0.147(3) 0.035(2) 0.041(6) Uani 1 1 d . .
H2A H 0.304560 0.189545 -0.048333 0.050 Uiso 1 1 calc R U
H2B H 0.448002 0.101826 0.025119 0.050 Uiso 1 1 calc R U
O3 O 0.2388(18) 0.0513(15) 0.1242(12) 0.032(4) Uani 1 1 d . .
C3 C 0.183(3) -0.040(2) 0.089(2) 0.037(6) Uani 1 1 d . .
N1 N 0.259(2) -0.058(2) -0.0073(18) 0.041(5) Uani 1 1 d . .
N2 N 0.198(2) -0.148(2) -0.0394(16) 0.038(5) Uani 1 1 d . .
N3 N -0.010(2) -0.197(2) 0.1281(17) 0.032(5) Uani 1 1 d . .
N4 N 0.055(2) -0.111(2) 0.1601(16) 0.032(5) Uani 1 1 d . .
C4 C 0.061(3) -0.209(2) 0.0266(19) 0.029(6) Uani 1 1 d . .
O4 O -0.0162(18) -0.2922(17) -0.0084(14) 0.040(4) Uani 1 1 d . .
C5 C 0.063(3) -0.315(3) -0.113(2) 0.051(8) Uani 1 1 d . .
H5A H 0.091604 -0.225768 -0.186697 0.061 Uiso 1 1 calc R U
H5B H -0.010746 -0.366253 -0.139578 0.061 Uiso 1 1 calc R U
C6 C 0.213(3) -0.397(3) -0.073(2) 0.038(6) Uani 1 1 d . .
O5 O 0.3074(19) -0.3964(17) -0.1629(13) 0.047(5) Uani 1 1 d . .
O6 O 0.2274(17) -0.4570(17) 0.0425(14) 0.035(4) Uani 1 1 d . .
O7 O 0.1749(19) 0.3951(16) 0.3141(14) 0.037(4) Uani 1 1 d . .
C7 C 0.068(3) 0.462(3) 0.323(2) 0.037(6) Uiso 1 1 d . .
H7 H 0.083168 0.557665 0.271251 0.045 Uiso 1 1 calc R U
N5 N -0.072(2) 0.425(2) 0.3933(17) 0.043(5) Uiso 1 1 d . .
C8 C -0.108(4) 0.276(4) 0.455(3) 0.089(11) Uiso 1 1 d . .
H8A H -0.222849 0.259370 0.460171 0.133 Uiso 1 1 calc R U
H8B H -0.074474 0.236639 0.540808 0.133 Uiso 1 1 calc R U
H8C H -0.050795 0.232590 0.405750 0.133 Uiso 1 1 calc R U
C9 C -0.198(3) 0.515(3) 0.395(2) 0.049(7) Uiso 1 1 d . .
H9A H -0.153287 0.608032 0.368580 0.074 Uiso 1 1 calc R U
H9B H -0.253212 0.482000 0.480563 0.074 Uiso 1 1 calc R U
H9C H -0.274024 0.518068 0.336016 0.074 Uiso 1 1 calc R U
O8 O 0.4824(16) 0.3108(14) 0.3790(12) 0.027(4) Uani 1 1 d D .
C10 C 0.453(3) 0.257(2) 0.4931(17) 0.041(6) Uiso 1 1 d D .
H10 H 0.495533 0.303667 0.536196 0.049 Uiso 1 1 calc R U
N6 N 0.373(2) 0.1434(19) 0.5648(15) 0.045(5) Uiso 1 1 d D .
C11 C 0.347(3) 0.087(3) 0.7017(17) 0.052(7) Uiso 1 1 d D .
H11A H 0.393882 -0.003642 0.738726 0.078 Uiso 1 1 calc R U
H11B H 0.232340 0.078163 0.728736 0.078 Uiso 1 1 calc R U
H11C H 0.397297 0.148221 0.730236 0.078 Uiso 1 1 calc R U
C12 C 0.306(3) 0.063(3) 0.510(2) 0.053(7) Uiso 1 1 d D .
H12A H 0.324340 0.111203 0.417105 0.079 Uiso 1 1 calc R U
H12B H 0.190725 0.048855 0.535578 0.079 Uiso 1 1 calc R U
H12C H 0.356120 -0.026375 0.538862 0.079 Uiso 1 1 calc R U

loop_
_atom_site_aniso_label
_atom_site_aniso_U_11
_atom_site_aniso_U_22
_atom_site_aniso_U_33
_atom_site_aniso_U_23
_atom_site_aniso_U_13
_atom_site_aniso_U_12
Tb1 0.0351(7) 0.0335(7) 0.0297(7) -0.0127(5) 0.0086(4) -0.0084(5)
Cl2 0.048(4) 0.040(4) 0.042(3) -0.022(3) 0.009(3) -0.007(3)
O1 0.034(9) 0.042(10) 0.018(7) -0.008(7) 0.013(6) -0.027(8)
C2 0.034(15) 0.037(15) 0.046(14) -0.015(12) 0.014(11) -0.017(13)
O3 0.036(10) 0.026(9) 0.027(8) -0.005(7) 0.005(7) -0.025(8)
C3 0.045(16) 0.029(14) 0.039(14) -0.021(12) 0.010(12) -0.004(14)
N1 0.040(13) 0.039(13) 0.042(12) -0.017(11) 0.000(10) -0.006(12)
N2 0.041(13) 0.036(13) 0.027(10) -0.006(10) 0.008(9) -0.008(12)
N3 0.029(11) 0.039(13) 0.050(12) -0.039(11) -0.001(9) 0.006(11)
N4 0.023(11) 0.040(12) 0.029(10) -0.012(10) -0.001(8) -0.013(11)
C4 0.044(16) 0.008(11) 0.026(12) 0.002(10) -0.010(11) 0.003(12)
O4 0.028(9) 0.045(11) 0.050(10) -0.028(9) 0.013(7) 0.002(9)
C5 0.048(17) 0.07(2) 0.044(15) -0.040(15) -0.002(12) 0.028(17)
C6 0.033(15) 0.038(16) 0.046(16) -0.019(13) -0.009(12) -0.010(13)
O5 0.042(10) 0.060(12) 0.025(8) -0.010(8) 0.011(7) 0.035(10)
O6 0.023(9) 0.047(11) 0.036(10) -0.018(8) 0.001(7) 0.003(9)
O7 0.035(10) 0.035(10) 0.044(9) -0.018(8) -0.006(7) 0.006(9)
O8 0.014(8) 0.019(8) 0.034(8) -0.002(7) 0.008(6) -0.001(7)

loop_
_atom_type_symbol
_atom_type_description
_atom_type_scat_dispersion_real
_atom_type_scat_dispersion_imag
_atom_type_scat_source
C C 0.0033 0.0016 'International Tables Vol C Tables 4.2.6.8 and 6.1.1.4'
H H 0.0000 0.0000 'International Tables Vol C Tables 4.2.6.8 and 6.1.1.4'
N N 0.0061 0.0033 'International Tables Vol C Tables 4.2.6.8 and 6.1.1.4'
O O 0.0106 0.0060 'International Tables Vol C Tables 4.2.6.8 and 6.1.1.4'
Cl Cl 0.1484 0.1585 'International Tables Vol C Tables 4.2.6.8 and 6.1.1.4'
Tb Tb -0.1723 4.1537 'International Tables Vol C Tables 4.2.6.8 and 6.1.1.4'

loop_
_geom_angle_atom_site_label_1
_geom_angle_atom_site_label_2
_geom_angle_atom_site_label_3
_geom_angle
_geom_angle_site_symmetry_1
_geom_angle_site_symmetry_3
O8 Tb1 O6 147.3(5) . 1_565
O8 Tb1 O5 72.3(5) . 2_655
O6 Tb1 O5 136.6(5) 1_565 2_655
O8 Tb1 O2 139.8(5) . 2_665
O6 Tb1 O2 72.2(5) 1_565 2_665
O5 Tb1 O2 75.4(5) 2_655 2_665
O8 Tb1 O7 73.3(5) . .
O6 Tb1 O7 75.0(5) 1_565 .
O5 Tb1 O7 144.4(5) 2_655 .
O2 Tb1 O7 139.5(5) 2_665 .
O8 Tb1 O1 79.7(5) . .
O6 Tb1 O1 83.7(5) 1_565 .
O5 Tb1 O1 91.9(6) 2_655 .
O2 Tb1 O1 125.0(5) 2_665 .
O7 Tb1 O1 73.2(5) . .
O8 Tb1 O2 117.2(5) . .
O6 Tb1 O2 71.1(5) 1_565 .
O5 Tb1 O2 72.6(5) 2_655 .
O2 Tb1 O2 73.7(6) 2_665 .
O7 Tb1 O2 116.8(5) . .
O1 Tb1 O2 51.6(4) . .
O8 Tb1 Cl2 88.0(4) . .
O6 Tb1 Cl2 93.3(4) 1_565 .
O5 Tb1 Cl2 109.1(5) 2_655 .
O2 Tb1 Cl2 80.5(4) 2_665 .
O7 Tb1 Cl2 78.3(4) . .
O1 Tb1 Cl2 151.2(3) . .
O2 Tb1 Cl2 152.9(4) . .
O8 Tb1 C1 99.6(6) . .
O6 Tb1 C1 75.1(6) 1_565 .
O5 Tb1 C1 82.5(7) 2_655 .
O2 Tb1 C1 99.2(6) 2_665 .
O7 Tb1 C1 94.7(6) . .
O1 Tb1 C1 25.9(6) . .
O2 Tb1 C1 25.7(5) . .
Cl2 Tb1 C1 167.8(5) . .
O8 Tb1 Tb1 138.9(3) . 2_665
O6 Tb1 Tb1 66.8(3) 1_565 2_665
O5 Tb1 Tb1 69.8(3) 2_655 2_665
O2 Tb1 Tb1 38.8(3) 2_665 2_665
O7 Tb1 Tb1 138.4(4) . 2_665
O1 Tb1 Tb1 86.4(3) . 2_665
O2 Tb1 Tb1 34.9(3) . 2_665
Cl2 Tb1 Tb1 118.85(14) . 2_665
C1 Tb1 Tb1 60.5(5) . 2_665
C1 O1 Tb1 96.1(14) . .
C1 O2 Tb1 162.2(16) . 2_665
C1 O2 Tb1 89.2(13) . .
Tb1 O2 Tb1 106.3(6) 2_665 .
O2 C1 O1 123(2) . .
O2 C1 C2 118(2) . .
O1 C1 C2 119(2) . .
O2 C1 Tb1 65.1(13) . .
O1 C1 Tb1 58.0(12) . .
C2 C1 Tb1 176.9(17) . .
O3 C2 C1 107.4(18) . .
O3 C2 H2A 110.2 . .
C1 C2 H2A 110.2 . .
O3 C2 H2B 110.2 . .
C1 C2 H2B 110.2 . .
H2A C2 H2B 108.5 . .
C3 O3 C2 114.3(18) . .
N4 C3 N1 126(2) . .
N4 C3 O3 114.0(19) . .
N1 C3 O3 120(2) . .
N2 N1 C3 118(2) . .
N1 N2 C4 115(2) . .
N4 N3 C4 116(2) . .
N3 N4 C3 117.4(19) . .
N2 C4 N3 127(2) . .
N2 C4 O4 119(2) . .
N3 C4 O4 114(2) . .
C4 O4 C5 116.3(19) . .
O4 C5 C6 109.6(19) . .
O4 C5 H5A 109.7 . .
C6 C5 H5A 109.7 . .
O4 C5 H5B 109.7 . .
C6 C5 H5B 109.7 . .
H5A C5 H5B 108.2 . .
O6 C6 O5 128(2) . .
O6 C6 C5 118(2) . .
O5 C6 C5 114(2) . .
C6 O5 Tb1 133.1(15) . 2_655
C6 O6 Tb1 140.4(14) . 1_545
C7 O7 Tb1 131.6(16) . .
O7 C7 N5 130(3) . .
O7 C7 H7 114.9 . .
N5 C7 H7 114.9 . .
C7 N5 C9 126(2) . .
C7 N5 C8 115(2) . .
C9 N5 C8 118(2) . .
N5 C8 H8A 109.5 . .
N5 C8 H8B 109.5 . .
H8A C8 H8B 109.5 . .
N5 C8 H8C 109.5 . .
H8A C8 H8C 109.5 . .
H8B C8 H8C 109.5 . .
N5 C9 H9A 109.5 . .
N5 C9 H9B 109.5 . .
H9A C9 H9B 109.5 . .
N5 C9 H9C 109.5 . .
H9A C9 H9C 109.5 . .
H9B C9 H9C 109.5 . .
C10 O8 Tb1 152.3(14) . .
O8 C10 N6 129(2) . .
O8 C10 H10 115.6 . .
N6 C10 H10 115.6 . .
C10 N6 C12 120.3(19) . .
C10 N6 C11 124(2) . .
C12 N6 C11 115(2) . .
N6 C11 H11A 109.5 . .
N6 C11 H11B 109.5 . .
H11A C11 H11B 109.5 . .
N6 C11 H11C 109.5 . .
H11A C11 H11C 109.5 . .
H11B C11 H11C 109.5 . .
N6 C12 H12A 109.5 . .
N6 C12 H12B 109.5 . .
H12A C12 H12B 109.5 . .
N6 C12 H12C 109.5 . .
H12A C12 H12C 109.5 . .
H12B C12 H12C 109.5 . .

loop_
_geom_bond_atom_site_label_1
_geom_bond_atom_site_label_2
_geom_bond_distance
_geom_bond_site_symmetry_2
Tb1 O8 2.295(13) .
Tb1 O6 2.318(15) 1_565
Tb1 O5 2.367(14) 2_655
Tb1 O2 2.369(15) 2_665
Tb1 O7 2.407(16) .
Tb1 O1 2.437(16) .
Tb1 O2 2.593(14) .
Tb1 Cl2 2.674(6) .
Tb1 C1 2.86(3) .
Tb1 Tb1 3.972(3) 2_665
O1 C1 1.26(3) .
O2 C1 1.24(3) .
C1 C2 1.56(4) .
C2 O3 1.38(3) .
C2 H2A 0.9900 .
C2 H2B 0.9900 .
O3 C3 1.33(3) .
C3 N4 1.32(3) .
C3 N1 1.33(3) .
N1 N2 1.31(3) .
N2 C4 1.33(3) .
N3 N4 1.30(3) .
N3 C4 1.33(3) .
C4 O4 1.34(3) .
O4 C5 1.46(2) .
C5 C6 1.53(3) .
C5 H5A 0.9900 .
C5 H5B 0.9900 .
C6 O6 1.24(3) .
C6 O5 1.26(3) .
O7 C7 1.17(3) .
C7 N5 1.33(3) .
C7 H7 0.9500 .
N5 C9 1.44(3) .
N5 C8 1.47(4) .
C8 H8A 0.9800 .
C8 H8B 0.9800 .
C8 H8C 0.9800 .
C9 H9A 0.9800 .
C9 H9B 0.9800 .
C9 H9C 0.9800 .
O8 C10 1.210(16) .
C10 N6 1.302(17) .
C10 H10 0.9500 .
N6 C12 1.440(17) .
N6 C11 1.448(17) .
C11 H11A 0.9800 .
C11 H11B 0.9800 .
C11 H11C 0.9800 .
C12 H12A 0.9800 .
C12 H12B 0.9800 .
C12 H12C 0.9800 .
